data_4036534
loop_
_publ_author_name
'Banerjee, Shaibal'
'Sinha, Saikat'
'Pradhan, Padmanava'
'Caruso, Alessio'
'Liebowitz, Daniel'
'Parrish, Damon'
'Rossi, Miriam'
'Zajc, Barbara'

_publ_section_title
;
 Regiospecifically Fluorinated Polycyclic Aromatic Hydrocarbons via
 Julia-Kocienski Olefination and Oxidative Photocyclization. Effect of
 Fluorine Atom Substitution on Molecular Shape.
;
_journal_issue 10
_journal_name_full 'The Journal of organic chemistry'
_journal_page_first 3983
_journal_page_last 3993
_journal_paper_doi 10.1021/acs.joc.5b02580
_journal_volume 81
_journal_year 2016
_chemical_formula_sum 'C18 H11 F'
_chemical_formula_weight 246.27
_space_group_IT_number 19
_space_group_name_Hall 'P 2ac 2ab'
_space_group_name_H-M_alt 'P 21 21 21'
_symmetry_cell_setting orthorhombic
_symmetry_space_group_name_H-M 'P 21 21 21'
_atom_sites_solution_hydrogens geom
_atom_sites_solution_primary direct
_atom_sites_solution_secondary difmap
_audit_creation_method SHELXL-97
_cell_angle_alpha 90.00
_cell_angle_beta 90.00
_cell_angle_gamma 90.00
_cell_formula_units_Z 4
_cell_length_a 5.7493(3)
_cell_length_b 13.9077(8)
_cell_length_c 14.6539(9)
_cell_measurement_reflns_used 6128
_cell_measurement_temperature 125(2)
_cell_measurement_theta_max 29.95
_cell_measurement_theta_min 2.78
_cell_volume 1171.72(12)
_computing_cell_refinement 'Bruker SAINT'
_computing_data_collection 'Bruker APEX2'
_computing_data_reduction 'Bruker SAINT'
_computing_molecular_graphics 'Bruker SHELXTL'
_computing_publication_material 'Bruker SHELXTL'
_computing_structure_refinement 'SHELXL-97 (Sheldrick, 1997)'
_computing_structure_solution 'SHELXS-97 (Sheldrick, 1990)'
_diffrn_ambient_temperature 125(2)
_diffrn_measured_fraction_theta_full 0.964
_diffrn_measured_fraction_theta_max 0.964
_diffrn_measurement_device_type 'Bruker APEX-II CCD'
_diffrn_measurement_method '\f and \w scans'
_diffrn_radiation_monochromator graphite
_diffrn_radiation_source 'fine-focus sealed tube'
_diffrn_radiation_type MoK\a
_diffrn_radiation_wavelength 0.71073
_diffrn_reflns_av_R_equivalents 0.0275
_diffrn_reflns_av_sigmaI/netI 0.0220
_diffrn_reflns_limit_h_max 8
_diffrn_reflns_limit_h_min -8
_diffrn_reflns_limit_k_max 18
_diffrn_reflns_limit_k_min -19
_diffrn_reflns_limit_l_max 20
_diffrn_reflns_limit_l_min -20
_diffrn_reflns_number 16653
_diffrn_reflns_theta_full 30.48
_diffrn_reflns_theta_max 30.48
_diffrn_reflns_theta_min 2.02
_diffrn_standards_number 0
_exptl_absorpt_coefficient_mu 0.091
_exptl_absorpt_correction_T_max 0.9955
_exptl_absorpt_correction_T_min 0.9699
_exptl_absorpt_correction_type empirical
_exptl_absorpt_process_details SADABS
_exptl_crystal_colour yellow
_exptl_crystal_density_diffrn 1.396
_exptl_crystal_density_method 'not measured'
_exptl_crystal_description needle
_exptl_crystal_F_000 512
_exptl_crystal_size_max 0.34
_exptl_crystal_size_mid 0.13
_exptl_crystal_size_min 0.05
_refine_diff_density_max 0.300
_refine_diff_density_min -0.214
_refine_diff_density_rms 0.044
_refine_ls_abs_structure_details 'Flack H D (1983), Acta Cryst. A39, 876-881'
_refine_ls_abs_structure_Flack -0.1(13)
_refine_ls_extinction_method none
_refine_ls_goodness_of_fit_ref 1.073
_refine_ls_hydrogen_treatment refall
_refine_ls_matrix_type full
_refine_ls_number_parameters 226
_refine_ls_number_reflns 3373
_refine_ls_number_restraints 0
_refine_ls_restrained_S_all 1.073
_refine_ls_R_factor_all 0.0493
_refine_ls_R_factor_gt 0.0436
_refine_ls_shift/su_max 0.007
_refine_ls_shift/su_mean 0.001
_refine_ls_structure_factor_coef Fsqd
_refine_ls_weighting_details 'calc w=1/[\s^2^(Fo^2^)+(0.0448P)^2^+0.4520P] where P=(Fo^2^+2Fc^2^)/3'
_refine_ls_weighting_scheme calc
_refine_ls_wR_factor_gt 0.1080
_refine_ls_wR_factor_ref 0.1114
_reflns_number_gt 3066
_reflns_number_total 3373
_reflns_threshold_expression >2sigma(I)
_cod_data_source_file jo5b02580_si_005.cif
_cod_data_source_block p212121
_cod_depositor_comments
;
The following automatic conversions were performed:

data item '_symmetry_cell_setting' value 'Orthorhombic' was changed
to 'orthorhombic' in accordance with the
/home/saulius/struct/COD-crude-data/automatic-downloads/DataCite-retrospective/ACS/depositions/lib/dictionaries/cif_core.dic
dictionary named 'cif_core.dic' version 2.4.2 last updated on
2011-04-26.

Automatic conversion script
Id: cif_fix_values 6909 2019-04-08 15:41:33Z antanas 
;
_cod_original_sg_symbol_H-M P2(1)2(1)2(1)
_cod_database_code 4036534

loop_
_symmetry_equiv_pos_as_xyz
'x, y, z'
'-x+1/2, -y, z+1/2'
'-x, y+1/2, -z+1/2'
'x+1/2, -y+1/2, -z'

loop_
_atom_site_label
_atom_site_type_symbol
_atom_site_fract_x
_atom_site_fract_y
_atom_site_fract_z
_atom_site_U_iso_or_equiv
_atom_site_adp_type
_atom_site_occupancy
_atom_site_symmetry_multiplicity
_atom_site_calc_flag
_atom_site_refinement_flags
_atom_site_disorder_assembly
_atom_site_disorder_group
F1 F 1.4276(3) 0.65922(12) -0.17031(11) 0.0423(5) Uani 0.707(3) 1 d P A 1
C1 C 1.1796(3) 0.56773(11) 0.12542(11) 0.0248(3) Uani 1 1 d . A .
C2 C 1.3581(3) 0.62016(12) 0.16322(12) 0.0297(4) Uani 1 1 d . . .
C3 C 1.5281(3) 0.66316(12) 0.10806(13) 0.0333(4) Uani 1 1 d . . .
C4 C 1.5064(3) 0.65770(11) 0.01511(13) 0.0308(4) Uani 1 1 d . . .
C5 C 1.2854(3) 0.60732(11) -0.12126(12) 0.0301(4) Uani 1 1 d . . .
C6 C 1.1049(3) 0.56482(12) -0.16136(12) 0.0299(4) Uani 1 1 d . A .
C7 C 0.7540(3) 0.46398(13) -0.15276(11) 0.0305(4) Uani 1 1 d . A .
C8 C 0.5996(3) 0.41081(12) -0.10533(12) 0.0295(4) Uani 1 1 d . . .
C9 C 0.4844(3) 0.32629(11) 0.03473(12) 0.0279(3) Uani 1 1 d . . .
C10 C 0.5317(3) 0.29473(12) 0.12101(12) 0.0284(3) Uani 1 1 d . A .
C11 C 0.7418(3) 0.32227(12) 0.16256(11) 0.0266(3) Uani 1 1 d . . .
C12 C 0.8904(3) 0.38553(11) 0.12012(10) 0.0223(3) Uani 1 1 d . A .
C13 C 1.1624(3) 0.55336(10) 0.02977(10) 0.0210(3) Uani 1 1 d . . .
C14 C 1.3229(3) 0.60569(11) -0.02499(11) 0.0246(3) Uani 1 1 d . A .
C15 C 0.9483(3) 0.50748(11) -0.10840(10) 0.0250(3) Uani 1 1 d . . .
C16 C 0.9837(2) 0.49503(10) -0.01366(10) 0.0201(3) Uani 1 1 d . A .
C17 C 0.8383(3) 0.42551(10) 0.03337(10) 0.0201(3) Uani 1 1 d . . .
C18 C 0.6369(3) 0.38871(11) -0.01166(11) 0.0229(3) Uani 1 1 d . A .
H1 H 1.070(4) 0.5459(14) 0.1659(13) 0.028(5) Uiso 1 1 d . . .
H2 H 1.365(4) 0.6288(14) 0.2286(13) 0.026(5) Uiso 1 1 d . . .
H3 H 1.654(4) 0.6982(15) 0.1341(14) 0.038(6) Uiso 1 1 d . . .
H4 H 1.620(4) 0.6880(16) -0.0242(14) 0.042(6) Uiso 1 1 d . . .
H6 H 1.078(4) 0.5691(15) -0.2250(15) 0.037(6) Uiso 1 1 d . . .
H7 H 0.729(4) 0.4747(16) -0.2163(16) 0.042(6) Uiso 1 1 d . . .
H9 H 0.349(4) 0.3082(14) 0.0055(13) 0.032(5) Uiso 1 1 d . . .
H10 H 0.426(4) 0.2508(17) 0.1513(14) 0.044(6) Uiso 1 1 d . . .
H11 H 0.787(4) 0.2951(15) 0.2214(14) 0.035(5) Uiso 1 1 d . . .
H12 H 1.038(4) 0.3985(17) 0.1487(15) 0.047(6) Uiso 1 1 d . . .
F10 F 0.4439(11) 0.3826(4) -0.1506(5) 0.081(2) Uani 0.293(3) 1 d P A 2

loop_
_atom_site_aniso_label
_atom_site_aniso_U_11
_atom_site_aniso_U_22
_atom_site_aniso_U_33
_atom_site_aniso_U_23
_atom_site_aniso_U_13
_atom_site_aniso_U_12
F1 0.0460(10) 0.0401(9) 0.0409(9) 0.0098(7) 0.0161(7) -0.0004(7)
C1 0.0250(7) 0.0231(7) 0.0262(7) -0.0024(6) 0.0023(6) -0.0015(6)
C2 0.0330(9) 0.0247(7) 0.0312(8) -0.0044(6) -0.0042(7) -0.0023(7)
C3 0.0282(8) 0.0234(7) 0.0483(10) -0.0047(7) -0.0029(8) -0.0045(7)
C4 0.0283(8) 0.0205(7) 0.0435(9) 0.0026(6) 0.0059(7) -0.0014(6)
C5 0.0369(9) 0.0217(7) 0.0317(8) 0.0068(6) 0.0083(7) 0.0085(6)
C6 0.0395(9) 0.0273(8) 0.0230(7) 0.0054(6) 0.0025(7) 0.0107(7)
C7 0.0353(9) 0.0322(8) 0.0241(7) -0.0027(6) -0.0087(6) 0.0107(7)
C8 0.0286(8) 0.0274(8) 0.0324(8) -0.0073(6) -0.0113(7) 0.0074(6)
C9 0.0188(7) 0.0238(7) 0.0410(9) -0.0096(7) -0.0029(7) 0.0012(6)
C10 0.0240(7) 0.0239(7) 0.0372(8) -0.0059(6) 0.0063(7) -0.0027(6)
C11 0.0296(8) 0.0250(7) 0.0251(7) -0.0031(6) 0.0027(6) -0.0026(6)
C12 0.0214(7) 0.0230(7) 0.0225(7) -0.0038(5) 0.0001(6) -0.0011(5)
C13 0.0207(6) 0.0176(6) 0.0249(7) -0.0007(5) 0.0001(5) 0.0047(5)
C14 0.0257(7) 0.0173(6) 0.0310(8) 0.0014(6) 0.0056(6) 0.0045(6)
C15 0.0289(7) 0.0240(7) 0.0222(7) 0.0001(5) -0.0011(6) 0.0098(6)
C16 0.0199(6) 0.0194(6) 0.0209(6) -0.0018(5) 0.0000(5) 0.0054(5)
C17 0.0186(6) 0.0202(6) 0.0215(6) -0.0052(5) -0.0001(5) 0.0039(5)
C18 0.0191(7) 0.0204(6) 0.0291(7) -0.0061(5) -0.0025(6) 0.0055(5)
F10 0.072(4) 0.072(4) 0.099(5) 0.004(3) -0.008(3) 0.002(3)

loop_
_atom_type_symbol
_atom_type_description
_atom_type_scat_dispersion_real
_atom_type_scat_dispersion_imag
_atom_type_scat_source
C C 0.0033 0.0016 'International Tables Vol C Tables 4.2.6.8 and 6.1.1.4'
H H 0.0000 0.0000 'International Tables Vol C Tables 4.2.6.8 and 6.1.1.4'
F F 0.0171 0.0103 'International Tables Vol C Tables 4.2.6.8 and 6.1.1.4'

loop_
_geom_angle_atom_site_label_1
_geom_angle_atom_site_label_2
_geom_angle_atom_site_label_3
_geom_angle
C2 C1 C13 121.63(15)
C2 C1 H1 115.3(12)
C13 C1 H1 123.0(12)
C1 C2 C3 120.92(16)
C1 C2 H2 119.6(12)
C3 C2 H2 119.5(12)
C4 C3 C2 119.09(16)
C4 C3 H3 119.8(12)
C2 C3 H3 121.1(12)
C3 C4 C14 120.78(16)
C3 C4 H4 120.3(13)
C14 C4 H4 118.9(13)
F1 C5 C6 119.37(17)
F1 C5 C14 117.26(17)
C6 C5 C14 123.17(16)
C5 C6 C15 119.90(15)
C5 C6 H6 122.4(14)
C15 C6 H6 117.7(14)
C8 C7 C15 120.87(15)
C8 C7 H7 119.2(14)
C15 C7 H7 119.9(14)
F10 C8 C7 113.1(3)
F10 C8 C18 125.7(4)
C7 C8 C18 121.09(15)
C10 C9 C18 121.40(15)
C10 C9 H9 120.6(12)
C18 C9 H9 118.0(12)
C9 C10 C11 118.96(15)
C9 C10 H10 120.2(13)
C11 C10 H10 120.8(13)
C12 C11 C10 120.82(16)
C12 C11 H11 118.8(13)
C10 C11 H11 120.3(13)
C11 C12 C17 121.64(14)
C11 C12 H12 118.1(14)
C17 C12 H12 120.1(14)
C1 C13 C14 116.08(14)
C1 C13 C16 124.02(13)
C14 C13 C16 119.75(13)
C4 C14 C13 120.89(15)
C4 C14 C5 121.18(15)
C13 C14 C5 117.86(15)
C16 C15 C7 120.54(15)
C16 C15 C6 120.66(15)
C7 C15 C6 118.79(14)
C15 C16 C17 117.69(14)
C15 C16 C13 117.57(14)
C17 C16 C13 124.75(12)
C12 C17 C18 116.40(14)
C12 C17 C16 124.36(13)
C18 C17 C16 119.09(13)
C9 C18 C8 120.31(15)
C9 C18 C17 120.18(15)
C8 C18 C17 119.39(15)

loop_
_geom_bond_atom_site_label_1
_geom_bond_atom_site_label_2
_geom_bond_distance
F1 C5 1.306(2)
C1 C2 1.375(2)
C1 C13 1.419(2)
C1 H1 0.92(2)
C2 C3 1.402(3)
C2 H2 0.965(19)
C3 C4 1.370(3)
C3 H3 0.95(2)
C4 C14 1.408(2)
C4 H4 0.97(2)
C5 C6 1.331(3)
C5 C14 1.427(2)
C6 C15 1.431(2)
C6 H6 0.95(2)
C7 C8 1.348(3)
C7 C15 1.427(2)
C7 H7 0.95(2)
C8 F10 1.181(7)
C8 C18 1.423(2)
C9 C10 1.366(3)
C9 C18 1.409(2)
C9 H9 0.92(2)
C10 C11 1.406(2)
C10 H10 0.97(2)
C11 C12 1.375(2)
C11 H11 0.98(2)
C12 C17 1.419(2)
C12 H12 0.96(2)
C13 C14 1.423(2)
C13 C16 1.456(2)
C15 C16 1.414(2)
C16 C17 1.452(2)
C17 C18 1.428(2)

loop_
_geom_torsion_atom_site_label_1
_geom_torsion_atom_site_label_2
_geom_torsion_atom_site_label_3
_geom_torsion_atom_site_label_4
_geom_torsion
C13 C1 C2 C3 1.3(2)
C1 C2 C3 C4 4.2(3)
C2 C3 C4 C14 -3.1(3)
F1 C5 C6 C15 179.78(15)
C14 C5 C6 C15 -5.4(2)
C15 C7 C8 F10 177.3(3)
C15 C7 C8 C18 -6.1(2)
C18 C9 C10 C11 -2.6(2)
C9 C10 C11 C12 4.7(2)
C10 C11 C12 C17 0.1(2)
C2 C1 C13 C14 -7.4(2)
C2 C1 C13 C16 177.10(15)
C3 C4 C14 C13 -3.3(2)
C3 C4 C14 C5 173.77(16)
C1 C13 C14 C4 8.4(2)
C16 C13 C14 C4 -175.91(14)
C1 C13 C14 C5 -168.81(14)
C16 C13 C14 C5 6.9(2)
F1 C5 C14 C4 -0.3(2)
C6 C5 C14 C4 -175.14(15)
F1 C5 C14 C13 176.91(14)
C6 C5 C14 C13 2.0(2)
C8 C7 C15 C16 0.5(2)
C8 C7 C15 C6 -178.78(16)
C5 C6 C15 C16 -0.3(2)
C5 C6 C15 C7 179.00(14)
C7 C15 C16 C17 9.2(2)
C6 C15 C16 C17 -171.55(13)
C7 C15 C16 C13 -170.41(13)
C6 C15 C16 C13 8.8(2)
C1 C13 C16 C15 163.27(14)
C14 C13 C16 C15 -12.10(19)
C1 C13 C16 C17 -16.3(2)
C14 C13 C16 C17 168.33(13)
C11 C12 C17 C18 -6.6(2)
C11 C12 C17 C16 177.83(14)
C15 C16 C17 C12 162.09(14)
C13 C16 C17 C12 -18.3(2)
C15 C16 C17 C18 -13.39(19)
C13 C16 C17 C18 166.19(13)
C10 C9 C18 C8 171.94(15)
C10 C9 C18 C17 -4.1(2)
F10 C8 C18 C9 1.6(4)
C7 C8 C18 C9 -174.50(15)
F10 C8 C18 C17 177.7(4)
C7 C8 C18 C17 1.6(2)
C12 C17 C18 C9 8.5(2)
C16 C17 C18 C9 -175.65(13)
C12 C17 C18 C8 -167.58(14)
C16 C17 C18 C8 8.25(19)
